data_7111631
loop_
_publ_author_name
'Suzuki, Takanori'
'Wada, Kazuhisa'
'Ishigaki, Yusuke'
'Yoshimoto, Yasuyo'
'Ohta, Eisuke'
'Kawai, Hidetoshi'
'Fujiwara, Kenshu'

_publ_section_title
;
 Drastic change in racemization barrier upon redox reactions: novel
 chiral-memory units based on dynamic redox systems
;
_journal_issue 23
_journal_name_full 'Chemical Communications'
_journal_page_first 4100
_journal_page_last 4102
_journal_paper_doi 10.1039/c0cc00026d
_journal_volume 46
_journal_year 2010
_chemical_formula_sum 'C48 H38 N2 O'
_chemical_formula_weight 658.84
_space_group_IT_number 15
_symmetry_cell_setting monoclinic
_symmetry_Int_Tables_number 15
_symmetry_space_group_name_Hall '-C 2yc'
_symmetry_space_group_name_H-M 'C 1 2/c 1'
_cell_angle_alpha 90.0000(4)
_cell_angle_beta 120.2315(5)
_cell_angle_gamma 90.0000(4)
_cell_formula_units_Z 4
_cell_length_a 23.560(4)
_cell_length_b 11.900(2)
_cell_length_c 13.927(2)
_cell_measurement_reflns_used 5436
_cell_measurement_temperature 150.1
_cell_measurement_theta_max 27.5
_cell_measurement_theta_min 3.2
_cell_volume 3373.6(9)
_computing_cell_refinement CRYSTALCLEAR
_computing_data_collection CRYSTALCLEAR
_computing_data_reduction 'teXsan Ver. 1.11'
_computing_publication_material 'teXsan Ver. 1.11'
_computing_structure_refinement 'teXsan Ver. 1.10'
_computing_structure_solution SIR92
_diffrn_detector_area_resol_mean 14.71
_diffrn_measured_fraction_theta_full 3.5488
_diffrn_measured_fraction_theta_max 3.5488
_diffrn_measurement_device_type 'Rigaku/MSC Mercury CCD'
_diffrn_measurement_method \w
_diffrn_radiation_type 'Mo K\a'
_diffrn_radiation_wavelength 0.7107
_diffrn_reflns_av_R_equivalents 0.014
_diffrn_reflns_limit_h_max 24
_diffrn_reflns_limit_h_min -29
_diffrn_reflns_limit_k_max 15
_diffrn_reflns_limit_k_min -11
_diffrn_reflns_limit_l_max 15
_diffrn_reflns_limit_l_min -17
_diffrn_reflns_number 13842
_diffrn_reflns_theta_full 27.48
_diffrn_reflns_theta_max 27.48
_exptl_absorpt_coefficient_mu 0.077
_exptl_absorpt_correction_T_max 0.977
_exptl_absorpt_correction_type none
_exptl_crystal_colour Yellow
_exptl_crystal_density_diffrn 1.297
_exptl_crystal_density_method 'not measured'
_exptl_crystal_description Block
_exptl_crystal_size_max 0.400
_exptl_crystal_size_mid 0.400
_exptl_crystal_size_min 0.300
_refine_diff_density_max 0.53
_refine_diff_density_min -0.46
_refine_ls_extinction_method none
_refine_ls_goodness_of_fit_ref 1.800
_refine_ls_hydrogen_treatment noref
_refine_ls_number_parameters 231
_refine_ls_number_reflns 3776
_refine_ls_R_factor_gt 0.0468
_refine_ls_shift/su_max 0.0330
_refine_ls_structure_factor_coef Fsqd
_refine_ls_weighting_details 'w = 1/[\s^2^(Fo^2^) + (0.05000(Max(Fo^2^,0) + 2Fc^2^)/3)^2^]'
_refine_ls_weighting_scheme calc
_refine_ls_wR_factor_ref 0.1401
_reflns_number_gt 3289
_reflns_number_total 3776
_reflns_threshold_expression F^2^>2.0\s(F^2^)
_cod_data_source_file c0cc00026dsup1.cif
_cod_data_source_block '_091107r'
_cod_original_cell_volume 3373.5(9)
_cod_original_formula_sum 'C48 H38 N2 O '
_cod_database_code 7111631

loop_
_symmetry_equiv_pos_as_xyz
x,y,z
-x,y,1/2-z
-x,-y,-z
x,-y,1/2+z
1/2+x,1/2+y,z
1/2-x,1/2+y,1/2-z
1/2-x,1/2-y,-z
1/2+x,1/2-y,1/2+z

loop_
_atom_site_label
_atom_site_type_symbol
_atom_site_fract_x
_atom_site_fract_y
_atom_site_fract_z
_atom_site_U_iso_or_equiv
_atom_site_adp_type
_atom_site_occupancy
_atom_site_calc_flag
_atom_site_refinement_flags
O(1) O 0.5000 -0.21876(9) 0.2500 0.0284(3) Uani 1.00 d S
N(1) N 0.43824(4) 0.46988(8) 0.08749(7) 0.0194(2) Uani 1.00 d .
C(1) C 0.51942(5) 0.04679(9) 0.22183(9) 0.0184(2) Uani 1.00 d .
C(2) C 0.55174(5) -0.05220(9) 0.21831(9) 0.0210(3) Uani 1.00 d .
C(3) C 0.58308(6) -0.05331(10) 0.1563(1) 0.0248(3) Uani 1.00 d .
C(4) C 0.58348(6) 0.0424(1) 0.09970(10) 0.0255(3) Uani 1.00 d .
C(5) C 0.55595(6) 0.14131(10) 0.10973(9) 0.0218(3) Uani 1.00 d .
C(6) C 0.52615(5) 0.14646(9) 0.17433(9) 0.0179(2) Uani 1.00 d .
C(7) C 0.49804(5) 0.25699(9) 0.18932(8) 0.0160(2) Uani 1.00 d .
C(8) C 0.53770(5) 0.35776(9) 0.18681(8) 0.0168(2) Uani 1.00 d .
C(9) C 0.60613(5) 0.35306(9) 0.23912(9) 0.0201(2) Uani 1.00 d .
C(10) C 0.64370(5) 0.4467(1) 0.24804(9) 0.0242(3) Uani 1.00 d .
C(11) C 0.61228(6) 0.54734(10) 0.20219(10) 0.0252(3) Uani 1.00 d .
C(12) C 0.54480(6) 0.55434(10) 0.14762(9) 0.0228(3) Uani 1.00 d .
C(13) C 0.50644(5) 0.46046(9) 0.14035(8) 0.0178(2) Uani 1.00 d .
C(14) C 0.39960(5) 0.37388(9) 0.04972(9) 0.0186(2) Uani 1.00 d .
C(15) C 0.33286(6) 0.3819(1) -0.03269(9) 0.0242(3) Uani 1.00 d .
C(16) C 0.29361(6) 0.2875(1) -0.07093(10) 0.0278(3) Uani 1.00 d .
C(17) C 0.32008(6) 0.1825(1) -0.0302(1) 0.0267(3) Uani 1.00 d .
C(18) C 0.38580(5) 0.17422(10) 0.05027(9) 0.0217(3) Uani 1.00 d .
C(19) C 0.42667(5) 0.26785(9) 0.09370(8) 0.0172(2) Uani 1.00 d .
C(20) C 0.40755(6) 0.58043(10) 0.05832(10) 0.0261(3) Uani 1.00 d .
C(21) C 0.55789(6) -0.15229(9) 0.2892(1) 0.0241(3) Uani 1.00 d .
C(22) C 0.26655(10) -0.1843(2) -0.0628(3) 0.0974(8) Uani 1.00 d .
C(23) C 0.27427(10) -0.1427(2) 0.0340(3) 0.0979(8) Uani 1.00 d .
C(24) C 0.2579(1) -0.2073(2) 0.0980(2) 0.0964(8) Uani 1.00 d .
H(1) H 0.6054 -0.1205 0.1541 0.0272 Uiso 1.00 calc .
H(2) H 0.6036 0.0401 0.0544 0.0271 Uiso 1.00 calc .
H(3) H 0.5571 0.2075 0.0714 0.0239 Uiso 1.00 calc .
H(4) H 0.6278 0.2825 0.2701 0.0215 Uiso 1.00 calc .
H(5) H 0.6908 0.4418 0.2848 0.0265 Uiso 1.00 calc .
H(6) H 0.6375 0.6135 0.2081 0.0275 Uiso 1.00 calc .
H(7) H 0.5236 0.6230 0.1140 0.0253 Uiso 1.00 calc .
H(8) H 0.3144 0.4546 -0.0613 0.0273 Uiso 1.00 calc .
H(9) H 0.2482 0.2950 -0.1263 0.0304 Uiso 1.00 calc .
H(10) H 0.2935 0.1160 -0.0556 0.0299 Uiso 1.00 calc .
H(11) H 0.4039 0.1012 0.0765 0.0235 Uiso 1.00 calc .
H(12) H 0.4403 0.6370 0.0906 0.0305 Uiso 1.00 calc .
H(13) H 0.3837 0.5888 -0.0198 0.0305 Uiso 1.00 calc .
H(14) H 0.3782 0.5877 0.0865 0.0305 Uiso 1.00 calc .
H(15) H 0.5704 -0.1259 0.3623 0.0271 Uiso 1.00 calc .
H(16) H 0.5924 -0.1997 0.2950 0.0271 Uiso 1.00 calc .
H(17) H 0.2772 -0.1383 -0.1092 0.1143 Uiso 1.00 calc .
H(18) H 0.2933 -0.0664 0.0603 0.1136 Uiso 1.00 calc .
H(19) H 0.2614 -0.1769 0.1689 0.1162 Uiso 1.00 calc .

loop_
_atom_site_aniso_label
_atom_site_aniso_U_11
_atom_site_aniso_U_22
_atom_site_aniso_U_33
_atom_site_aniso_U_12
_atom_site_aniso_U_13
_atom_site_aniso_U_23
O(1) 0.0284(6) 0.0147(5) 0.0421(7) 0.0000 0.0178(5) 0.0000
N(1) 0.0205(4) 0.0160(4) 0.0192(4) 0.0012(3) 0.0080(3) 0.0019(3)
C(1) 0.0203(5) 0.0159(5) 0.0194(5) -0.0008(4) 0.0103(4) -0.0014(4)
C(2) 0.0229(5) 0.0171(5) 0.0230(5) 0.0001(4) 0.0116(4) -0.0018(4)
C(3) 0.0261(5) 0.0215(6) 0.0296(5) 0.0038(4) 0.0161(4) -0.0037(4)
C(4) 0.0292(5) 0.0274(6) 0.0284(5) 0.0014(5) 0.0207(4) -0.0031(4)
C(5) 0.0271(5) 0.0201(5) 0.0222(5) -0.0007(4) 0.0154(4) -0.0007(4)
C(6) 0.0194(5) 0.0176(5) 0.0183(5) -0.0008(4) 0.0106(4) -0.0018(4)
C(7) 0.0190(4) 0.0156(5) 0.0156(4) -0.0004(4) 0.0103(3) 0.0003(4)
C(8) 0.0209(5) 0.0169(5) 0.0150(4) -0.0022(4) 0.0109(3) -0.0012(4)
C(9) 0.0217(5) 0.0235(6) 0.0172(5) 0.0003(4) 0.0114(4) 0.0007(4)
C(10) 0.0213(5) 0.0322(6) 0.0206(5) -0.0059(4) 0.0116(4) -0.0021(4)
C(11) 0.0311(5) 0.0245(6) 0.0239(5) -0.0103(5) 0.0167(4) -0.0038(4)
C(12) 0.0310(5) 0.0182(5) 0.0202(5) -0.0033(4) 0.0137(4) -0.0002(4)
C(13) 0.0218(5) 0.0185(5) 0.0142(4) -0.0008(4) 0.0099(4) -0.0008(4)
C(14) 0.0208(5) 0.0215(5) 0.0156(4) -0.0008(4) 0.0108(4) -0.0014(4)
C(15) 0.0224(5) 0.0288(6) 0.0212(5) 0.0034(5) 0.0107(4) 0.0033(4)
C(16) 0.0180(5) 0.0398(7) 0.0225(5) -0.0024(5) 0.0079(4) -0.0010(5)
C(17) 0.0239(5) 0.0295(6) 0.0266(5) -0.0086(5) 0.0127(4) -0.0067(5)
C(18) 0.0249(5) 0.0215(5) 0.0218(5) -0.0026(4) 0.0140(4) -0.0036(4)
C(19) 0.0186(5) 0.0203(5) 0.0155(4) -0.0007(4) 0.0107(3) -0.0018(4)
C(20) 0.0303(6) 0.0197(6) 0.0244(5) 0.0053(5) 0.0109(4) 0.0023(4)
C(21) 0.0249(5) 0.0182(5) 0.0294(6) 0.0008(4) 0.0139(4) 0.0002(4)
C(22) 0.0356(10) 0.099(2) 0.137(2) 0.017(1) 0.028(1) 0.067(1)
C(23) 0.0340(10) 0.082(2) 0.145(2) 0.0112(10) 0.020(1) 0.042(2)
C(24) 0.038(1) 0.110(2) 0.117(2) 0.025(1) 0.021(1) 0.039(2)

loop_
_atom_type_symbol
_atom_type_description
_atom_type_scat_dispersion_real
_atom_type_scat_dispersion_imag
_atom_type_scat_source
C C 0.003 0.002
;International Tables for Crystallography
(1992, Vol. C, Tables 4.2.6.8 and 6.1.1.1)
;
H H 0.000 0.000
;International Tables for Crystallography
(1992, Vol. C, Table 6.1.1.2)
;
N N 0.006 0.003
;International Tables for Crystallography
(1992, Vol. C, Tables 4.2.6.8 and 6.1.1.1)
;
O O 0.011 0.006
;International Tables for Crystallography
(1992, Vol. C, Tables 4.2.6.8 and 6.1.1.1)
;

loop_
_geom_angle_atom_site_label_1
_geom_angle_atom_site_label_2
_geom_angle_atom_site_label_3
_geom_angle
_geom_angle_site_symmetry_1
_geom_angle_site_symmetry_3
_geom_angle_publ_flag
C(21) O(1) C(21) 112.6(1) . 2_655 yes
C(13) N(1) C(14) 119.68(9) . . yes
C(13) N(1) C(20) 119.85(9) . . yes
C(14) N(1) C(20) 119.91(9) . . yes
C(1) C(1) C(2) 120.43(7) 2_655 . yes
C(1) C(1) C(6) 119.85(7) 2_655 . yes
C(2) C(1) C(6) 119.7(1) . . yes
C(1) C(2) C(3) 119.5(1) . . yes
C(1) C(2) C(21) 120.7(1) . . yes
C(3) C(2) C(21) 119.6(1) . . yes
C(2) C(3) C(4) 120.2(1) . . yes
C(3) C(4) C(5) 120.2(1) . . yes
C(4) C(5) C(6) 121.1(1) . . yes
C(1) C(6) C(5) 118.67(10) . . yes
C(1) C(6) C(7) 120.06(10) . . yes
C(5) C(6) C(7) 121.20(10) . . yes
C(6) C(7) C(7) 109.58(6) . 2_655 yes
C(6) C(7) C(8) 111.00(9) . . yes
C(6) C(7) C(19) 108.25(8) . . yes
C(7) C(7) C(8) 107.70(7) 2_655 . yes
C(7) C(7) C(19) 111.2(1) 2_655 . yes
C(8) C(7) C(19) 109.16(8) . . yes
C(7) C(8) C(9) 120.94(9) . . yes
C(7) C(8) C(13) 120.48(9) . . yes
C(9) C(8) C(13) 118.34(10) . . yes
C(8) C(9) C(10) 122.1(1) . . yes
C(9) C(10) C(11) 119.0(1) . . yes
C(10) C(11) C(12) 120.5(1) . . yes
C(11) C(12) C(13) 120.8(1) . . yes
N(1) C(13) C(8) 120.68(9) . . yes
N(1) C(13) C(12) 120.09(10) . . yes
C(8) C(13) C(12) 119.22(10) . . yes
N(1) C(14) C(15) 120.22(10) . . yes
N(1) C(14) C(19) 120.38(9) . . yes
C(15) C(14) C(19) 119.40(10) . . yes
C(14) C(15) C(16) 121.1(1) . . yes
C(15) C(16) C(17) 120.0(1) . . yes
C(16) C(17) C(18) 119.1(1) . . yes
C(17) C(18) C(19) 122.7(1) . . yes
C(7) C(19) C(14) 120.72(9) . . yes
C(7) C(19) C(18) 121.56(9) . . yes
C(14) C(19) C(18) 117.68(9) . . yes
O(1) C(21) C(2) 115.45(9) . . yes
C(23) C(22) C(24) 120.6(3) . 7_545 yes
C(22) C(23) C(24) 120.0(3) . . yes
C(22) C(24) C(23) 119.4(3) 7_545 . yes

loop_
_geom_bond_atom_site_label_1
_geom_bond_atom_site_label_2
_geom_bond_distance
_geom_bond_site_symmetry_2
_geom_bond_publ_flag
O(1) C(21) 1.426(1) . yes
O(1) C(21) 1.426(1) 2_655 yes
N(1) C(13) 1.395(1) . yes
N(1) C(14) 1.389(1) . yes
N(1) C(20) 1.457(1) . yes
C(1) C(1) 1.475(2) 2_655 yes
C(1) C(2) 1.417(2) . yes
C(1) C(6) 1.405(2) . yes
C(2) C(3) 1.390(2) . yes
C(2) C(21) 1.507(2) . yes
C(3) C(4) 1.388(2) . yes
C(4) C(5) 1.385(2) . yes
C(5) C(6) 1.393(2) . yes
C(6) C(7) 1.533(2) . yes
C(7) C(7) 1.646(2) 2_655 yes
C(7) C(8) 1.531(1) . yes
C(7) C(19) 1.537(1) . yes
C(8) C(9) 1.397(2) . yes
C(8) C(13) 1.405(2) . yes
C(9) C(10) 1.389(2) . yes
C(10) C(11) 1.383(2) . yes
C(11) C(12) 1.377(2) . yes
C(12) C(13) 1.408(2) . yes
C(14) C(15) 1.408(2) . yes
C(14) C(19) 1.407(2) . yes
C(15) C(16) 1.380(2) . yes
C(16) C(17) 1.384(2) . yes
C(17) C(18) 1.384(2) . yes
C(18) C(19) 1.396(2) . yes
C(22) C(23) 1.360(4) . yes
C(22) C(24) 1.397(4) 7_545 yes
C(23) C(24) 1.371(4) . yes

loop_
_geom_contact_atom_site_label_1
_geom_contact_atom_site_label_2
_geom_contact_distance
_geom_contact_site_symmetry_2
O(1) C(20) 3.424(1) 1_545
O(1) C(20) 3.424(1) 2_645
O(1) C(12) 3.457(2) 1_545
O(1) C(12) 3.457(2) 2_645
N(1) C(12) 3.504(2) 3_665
N(1) C(11) 3.592(2) 3_665
C(11) C(15) 3.320(2) 3_665
C(11) C(14) 3.504(2) 3_665
C(12) C(13) 3.563(2) 3_665
C(21) C(23) 3.451(2) 2_655

loop_
_geom_torsion_atom_site_label_1
_geom_torsion_atom_site_label_2
_geom_torsion_atom_site_label_3
_geom_torsion_atom_site_label_4
_geom_torsion
_geom_torsion_site_symmetry_2
_geom_torsion_site_symmetry_3
_geom_torsion_site_symmetry_4
_geom_torsion_publ_flag
O(1) C(21) C(2) C(1) 77.2(1) . . . yes
O(1) C(21) C(2) C(3) -108.5(1) . . . yes
O(1) C(21) C(2) C(1) 77.2(1) 2_655 2_655 2_655 yes
O(1) C(21) C(2) C(3) -108.5(1) 2_655 2_655 2_655 yes
N(1) C(13) C(8) C(7) -5.4(2) . . . yes
N(1) C(13) C(8) C(9) -179.78(10) . . . yes
N(1) C(13) C(12) C(11) 178.2(1) . . . yes
N(1) C(14) C(15) C(16) -179.7(1) . . . yes
N(1) C(14) C(19) C(7) 4.0(2) . . . yes
N(1) C(14) C(19) C(18) -178.3(1) . . . yes
C(1) C(1) C(2) C(3) 174.2(1) 2_655 2_655 2_655 yes
C(1) C(1) C(2) C(21) -11.5(2) 2_655 2_655 2_655 yes
C(1) C(1) C(6) C(5) -172.0(1) 2_655 2_655 2_655 yes
C(1) C(1) C(6) C(7) 5.0(2) 2_655 2_655 2_655 yes
C(1) C(2) C(3) C(4) 0.9(2) . . . yes
C(1) C(6) C(5) C(4) -5.4(2) . . . yes
C(1) C(6) C(7) C(7) 32.2(1) . . 2_655 yes
C(1) C(6) C(7) C(8) 151.02(9) . . . yes
C(1) C(6) C(7) C(19) -89.2(1) . . . yes
C(2) C(1) C(1) C(2) -30.7(2) . 2_655 2_655 yes
C(2) C(1) C(1) C(6) 151.28(7) . 2_655 2_655 yes
C(2) C(1) C(6) C(5) 10.0(2) . . . yes
C(2) C(1) C(6) C(7) -172.97(9) . . . yes
C(2) C(3) C(4) C(5) 3.7(2) . . . yes
C(2) C(21) O(1) C(21) -42.70(7) . . 2_655 yes
C(3) C(2) C(1) C(6) -7.8(2) . . . yes
C(3) C(4) C(5) C(6) -1.4(2) . . . yes
C(4) C(3) C(2) C(21) -173.4(1) . . . yes
C(4) C(5) C(6) C(7) 177.56(10) . . . yes
C(5) C(6) C(7) C(7) -150.8(1) . . 2_655 yes
C(5) C(6) C(7) C(8) -32.0(1) . . . yes
C(5) C(6) C(7) C(19) 87.8(1) . . . yes
C(6) C(1) C(1) C(6) -26.7(2) . 2_655 2_655 yes
C(6) C(1) C(2) C(21) 166.47(10) . . . yes
C(6) C(7) C(7) C(6) -48.9(2) . 2_655 2_655 yes
C(6) C(7) C(7) C(8) -169.73(7) . 2_655 2_655 yes
C(6) C(7) C(7) C(19) 70.73(8) . 2_655 2_655 yes
C(6) C(7) C(8) C(9) -40.2(1) . . . yes
C(6) C(7) C(8) C(13) 145.58(10) . . . yes
C(6) C(7) C(19) C(14) -146.6(1) . . . yes
C(6) C(7) C(19) C(18) 35.8(1) . . . yes
C(7) C(7) C(8) C(9) 79.8(1) 2_655 2_655 2_655 yes
C(7) C(7) C(8) C(13) -94.5(1) 2_655 2_655 2_655 yes
C(7) C(7) C(19) C(14) 92.96(10) 2_655 2_655 2_655 yes
C(7) C(7) C(19) C(18) -84.6(1) 2_655 2_655 2_655 yes
C(7) C(8) C(9) C(10) -173.2(1) . . . yes
C(7) C(8) C(13) C(12) 174.64(10) . . . yes
C(7) C(19) C(14) C(15) -175.8(1) . . . yes
C(7) C(19) C(18) C(17) 175.2(1) . . . yes
C(8) C(7) C(7) C(8) 69.4(1) . 2_655 2_655 yes
C(8) C(7) C(7) C(19) -50.11(9) . 2_655 2_655 yes
C(8) C(7) C(19) C(14) -25.7(1) . . . yes
C(8) C(7) C(19) C(18) 156.7(1) . . . yes
C(8) C(9) C(10) C(11) -1.0(2) . . . yes
C(8) C(13) N(1) C(14) -20.0(2) . . . yes
C(8) C(13) N(1) C(20) 168.58(10) . . . yes
C(8) C(13) C(12) C(11) -1.8(2) . . . yes
C(9) C(8) C(7) C(19) -159.42(10) . . . yes
C(9) C(8) C(13) C(12) 0.2(2) . . . yes
C(9) C(10) C(11) C(12) -0.6(2) . . . yes
C(10) C(9) C(8) C(13) 1.2(2) . . . yes
C(10) C(11) C(12) C(13) 2.1(2) . . . yes
C(12) C(13) N(1) C(14) 160.0(1) . . . yes
C(12) C(13) N(1) C(20) -11.5(2) . . . yes
C(13) N(1) C(14) C(15) -159.6(1) . . . yes
C(13) N(1) C(14) C(19) 20.6(2) . . . yes
C(13) C(8) C(7) C(19) 26.3(1) . . . yes
C(14) C(15) C(16) C(17) -1.6(2) . . . yes
C(14) C(19) C(18) C(17) -2.5(2) . . . yes
C(15) C(14) N(1) C(20) 11.8(2) . . . yes
C(15) C(14) C(19) C(18) 1.9(2) . . . yes
C(15) C(16) C(17) C(18) 1.1(2) . . . yes
C(16) C(15) C(14) C(19) 0.1(2) . . . yes
C(16) C(17) C(18) C(19) 1.0(2) . . . yes
C(19) C(7) C(7) C(19) -169.7(1) . 2_655 2_655 yes
C(19) C(14) N(1) C(20) -167.9(1) . . . yes
C(19) C(14) N(1) C(20) -167.9(1) . . . yes
